data_1561700
loop_
_publ_author_name
'Nguyen, Vu T.'
'Haug, Graham C.'
'Nguyen, Viet D.'
'Vuong, Ngan T. H.'
'Arman, Hadi D.'
'Larionov, Oleg V.'

_publ_section_title
;
 Photocatalytic decarboxylative amidosulfonation enables direct
 transformation of carboxylic acids to sulfonamides
;
_journal_name_full 'Chemical Science'
_journal_paper_doi 10.1039/D1SC01389K
_journal_year 2021
_chemical_formula_moiety 'C13 H17 N O3 S'
_chemical_formula_sum 'C13 H17 N O3 S'
_chemical_formula_weight 267.33
_space_group_crystal_system monoclinic
_space_group_IT_number 14
_space_group_name_Hall '-P 2ybc'
_space_group_name_H-M_alt 'P 1 21/c 1'
_atom_sites_solution_hydrogens geom
_atom_sites_solution_primary dual
_audit_creation_date 2020-07-27
_audit_creation_method
;
Olex2 1.3-ac4
(compiled 2019.10.09 svn.r3662 for Rigaku Oxford Diffraction, GUI svn.r5959)
;
_audit_update_record
;
2020-11-05 deposited with the CCDC.	2021-04-06 downloaded from the CCDC.
;
_cell_angle_alpha 90
_cell_angle_beta 90.2932(9)
_cell_angle_gamma 90
_cell_formula_units_Z 4
_cell_length_a 23.1972(2)
_cell_length_b 6.10055(7)
_cell_length_c 9.24200(9)
_cell_measurement_reflns_used 8340
_cell_measurement_temperature 100.00(10)
_cell_measurement_theta_max 76.1000
_cell_measurement_theta_min 3.8050
_cell_volume 1307.87(2)
_computing_cell_refinement 'CrysAlisPro 1.171.40.63a (Rigaku OD, 2019)'
_computing_data_collection 'CrysAlisPro 1.171.40.63a (Rigaku OD, 2019)'
_computing_data_reduction 'CrysAlisPro 1.171.40.63a (Rigaku OD, 2019)'
_computing_molecular_graphics 'Olex2 1.3-ac4 (Dolomanov et al., 2009)'
_computing_publication_material 'Olex2 1.3-ac4 (Dolomanov et al., 2009)'
_computing_structure_refinement 'ShelXL 2018/3 (Sheldrick, 2015)'
_computing_structure_solution 'ShelXT n/a (Sheldrick, 2015)'
_diffrn_ambient_environment N~2~
_diffrn_ambient_temperature 100.00(10)
_diffrn_detector 'Hybrid Pixel Array Detector'
_diffrn_detector_area_resol_mean 10.0000
_diffrn_detector_type HyPix
_diffrn_measured_fraction_theta_full 0.999
_diffrn_measured_fraction_theta_max 0.974
_diffrn_measurement_details
;
List of Runs (angles in degrees, time in seconds):

  # Type    Start    End  Width  t~exp~   \w     \q     \k     \f   Frames
#--------------------------------------------------------------------------
  1  \w    -75.00  26.00   0.50    0.05    --  -46.75  86.00 155.00  202
  2  \w    -21.00  75.00   0.50    0.05    --   46.75 -86.00  37.00  192
  3  \w   -160.00 -79.00   0.50    0.19    --  -88.50 -86.00  37.00  162
  4  \w   -116.00 -15.00   0.50    0.19    --  -88.50  86.00 155.00  202
  5  \w    101.00 178.00   0.50    0.19    --  106.69  86.00 155.00  154
  6  \w   -119.00 -83.00   0.50    0.05    --  -46.75 -57.00  60.00   72
  7  \w   -119.00 -87.00   0.50    0.05    --  -46.75-125.00-150.00   64
  8  \w   -119.00 -83.00   0.50    0.05    --  -46.75 -57.00  30.00   72
  9  \w   -119.00 -87.00   0.50    0.05    --  -46.75-125.00-180.00   64
 10  \w   -160.00-101.00   0.50    0.19    --  -88.50 -77.00 -60.00  118
 11  \w    -51.00 -16.00   0.50    0.19    --  -88.50  45.00-120.00   70
 12  \w    -51.00 -16.00   0.50    0.19    --  -88.50  45.00 -60.00   70
 13  \w    -51.00 -16.00   0.50    0.19    --  -88.50  45.00   0.00   70
 14  \w     34.00  71.00   0.50    0.19    --  106.69 -61.00  90.00   74
 15  \w     91.00 178.00   0.50    0.19    --  106.69  30.00  90.00  174
 16  \w     34.00  71.00   0.50    0.19    --  106.69 -61.00 120.00   74
 17  \w     34.00 101.00   0.50    0.19    --  106.69 -77.00 -60.00  134
 18  \w     34.00  71.00   0.50    0.19    --  106.69 -61.00  60.00   74
 19  \w     34.00 105.00   0.50    0.19    --  106.69 -94.00   0.00  142
 20  \w     91.00 178.00   0.50    0.19    --  106.69  30.00 -30.00  174
 21  \w     92.00 178.00   0.50    0.19    --  106.69  45.00 120.00  172
 22  \w     34.00 135.00   0.50    0.19    --  106.69 -86.00  37.00  202
 23  \w   -121.00 -32.00   0.50    0.05    --  -46.75 -37.00-180.00  178
 24  \w   -121.00 -32.00   0.50    0.05    --  -46.75 -37.00  90.00  178
 25  \w   -121.00 -32.00   0.50    0.05    --  -46.75 -37.00   0.00  178
 26  \w   -121.00 -32.00   0.50    0.05    --  -46.75 -37.00 -90.00  178
 27  \w    -29.00  30.00   0.50    0.05    --   46.75 -19.00-150.00  118
;
_diffrn_measurement_device 'four-circle diffractometer'
_diffrn_measurement_device_type 'XtaLAB Synergy, Dualflex, HyPix'
_diffrn_measurement_method '\w scans'
_diffrn_orient_matrix_type 'CrysAlisPro convention (1999,Acta A55,543-557)'
_diffrn_orient_matrix_UB_11 0.0659650000
_diffrn_orient_matrix_UB_12 -0.0246741000
_diffrn_orient_matrix_UB_13 0.0111399000
_diffrn_orient_matrix_UB_21 0.0038687000
_diffrn_orient_matrix_UB_22 0.2234998000
_diffrn_orient_matrix_UB_23 0.0770158000
_diffrn_orient_matrix_UB_31 -0.0066279000
_diffrn_orient_matrix_UB_32 -0.1148870000
_diffrn_orient_matrix_UB_33 0.1474374000
_diffrn_radiation_monochromator mirror
_diffrn_radiation_probe x-ray
_diffrn_radiation_type 'Cu K\a'
_diffrn_radiation_wavelength 1.54184
_diffrn_reflns_av_R_equivalents 0.0373
_diffrn_reflns_av_unetI/netI 0.0231
_diffrn_reflns_Laue_measured_fraction_full 0.999
_diffrn_reflns_Laue_measured_fraction_max 0.974
_diffrn_reflns_limit_h_max 29
_diffrn_reflns_limit_h_min -28
_diffrn_reflns_limit_k_max 7
_diffrn_reflns_limit_k_min -7
_diffrn_reflns_limit_l_max 11
_diffrn_reflns_limit_l_min -10
_diffrn_reflns_number 15264
_diffrn_reflns_point_group_measured_fraction_full 0.999
_diffrn_reflns_point_group_measured_fraction_max 0.974
_diffrn_reflns_theta_full 67.684
_diffrn_reflns_theta_max 76.443
_diffrn_reflns_theta_min 3.811
_diffrn_source 'micro-focus sealed X-ray tube'
_diffrn_source_type 'PhotonJet (Cu) X-ray Source'
_exptl_absorpt_coefficient_mu 2.213
_exptl_absorpt_correction_T_max 1.000
_exptl_absorpt_correction_T_min 0.515
_exptl_absorpt_correction_type gaussian
_exptl_absorpt_process_details
;
CrysAlisPro 1.171.40.63a (Rigaku Oxford Diffraction, 2019)
Numerical absorption correction based on gaussian integration over
			a multifaceted crystal model
Empirical absorption correction using spherical harmonics,
 implemented in SCALE3 ABSPACK scaling algorithm.
;
_exptl_crystal_colour 'clear colourless'
_exptl_crystal_colour_lustre clear
_exptl_crystal_colour_primary colourless
_exptl_crystal_density_diffrn 1.358
_exptl_crystal_description plank
_exptl_crystal_F_000 568
_exptl_crystal_size_max 0.227
_exptl_crystal_size_mid 0.176
_exptl_crystal_size_min 0.055
_refine_diff_density_max 0.417
_refine_diff_density_min -0.349
_refine_diff_density_rms 0.049
_refine_ls_extinction_method none
_refine_ls_goodness_of_fit_ref 1.090
_refine_ls_hydrogen_treatment constr
_refine_ls_matrix_type full
_refine_ls_number_parameters 163
_refine_ls_number_reflns 2668
_refine_ls_number_restraints 0
_refine_ls_restrained_S_all 1.090
_refine_ls_R_factor_all 0.0365
_refine_ls_R_factor_gt 0.0343
_refine_ls_shift/su_max 0.001
_refine_ls_shift/su_mean 0.000
_refine_ls_structure_factor_coef Fsqd
_refine_ls_weighting_details 'w=1/[\s^2^(Fo^2^)+(0.0527P)^2^+0.5396P] where P=(Fo^2^+2Fc^2^)/3'
_refine_ls_weighting_scheme calc
_refine_ls_wR_factor_gt 0.0952
_refine_ls_wR_factor_ref 0.0974
_reflns_Friedel_coverage 0.000
_reflns_number_gt 2450
_reflns_number_total 2668
_reflns_threshold_expression 'I > 2\s(I)'
_cod_data_source_file d1sc01389k2.cif
_cod_data_source_block hpd173
_cod_database_code 1561700
_shelx_shelxl_version_number 2018/3
_chemical_oxdiff_formula 'C H N O S'
_chemical_oxdiff_usercomment 'VNY 184-6'
_shelx_space_group_comment
;
The symmetry employed for this shelxl refinement is uniquely defined
by the following loop, which should always be used as a source of
symmetry information in preference to the above space-group names.
They are only intended as comments.
;
_shelx_estimated_absorpt_t_max 0.888
_shelx_estimated_absorpt_t_min 0.634
_reflns_odcompleteness_completeness 99.96
_reflns_odcompleteness_iscentric 1
_reflns_odcompleteness_theta 66.97
_olex2_refinement_description
;
1. Fixed Uiso
 At 1.2 times of:
  All C(H) groups, All C(H,H) groups
2.a Ternary CH refined with riding coordinates:
 C5(H5)
2.b Secondary CH2 refined with riding coordinates:
 C6(H6A,H6B), C13(H13A,H13B), C2(H2A,H2B), C3(H3A,H3B), C1(H1A,H1B), C4(H4A,H4B)
2.c Aromatic/amide H refined with riding coordinates:
 C8(H8), C11(H11), C10(H10), C9(H9)
;
_olex2_exptl_crystal_mounting_method 'nylon loop'
_olex2_submission_special_instructions 'No special instructions were received'
_oxdiff_exptl_absorpt_empirical_details
;
Empirical correction (ABSPACK) includes:
- Absorption correction using spherical harmonics
- Frame scaling
;
_oxdiff_exptl_absorpt_empirical_full_max 1.338
_oxdiff_exptl_absorpt_empirical_full_min 0.775

loop_
_space_group_symop_operation_xyz
'x, y, z'
'-x, y+1/2, -z+1/2'
'-x, -y, -z'
'x, -y-1/2, z-1/2'

loop_
_atom_site_label
_atom_site_type_symbol
_atom_site_fract_x
_atom_site_fract_y
_atom_site_fract_z
_atom_site_U_iso_or_equiv
_atom_site_adp_type
_atom_site_occupancy
_atom_site_site_symmetry_order
_atom_site_calc_flag
_atom_site_refinement_flags_posn
_atom_site_refinement_flags_adp
_atom_site_refinement_flags_occupancy
_atom_site_disorder_assembly
_atom_site_disorder_group
S1 S 0.71404(2) 0.35340(5) 0.51150(3) 0.01883(13) Uani 1 1 d . . . . .
O3 O 0.70627(5) 0.12238(16) 0.53440(11) 0.0238(2) Uani 1 1 d . . . . .
O2 O 0.73035(5) 0.48876(17) 0.63239(10) 0.0254(2) Uani 1 1 d . . . . .
O1 O 0.54570(5) 0.6045(2) 0.35520(14) 0.0360(3) Uani 1 1 d . . . . .
N1 N 0.65250(5) 0.4484(2) 0.45263(13) 0.0217(3) Uani 1 1 d . . . . .
C5 C 0.76570(6) 0.3806(2) 0.37277(15) 0.0197(3) Uani 1 1 d . . . . .
H5 H 0.749607 0.309110 0.283959 0.024 Uiso 1 1 calc R U . . .
C12 C 0.84090(6) 0.5890(3) 0.27131(15) 0.0227(3) Uani 1 1 d . . . . .
C6 C 0.82311(6) 0.2652(2) 0.41014(16) 0.0236(3) Uani 1 1 d . . . . .
H6A H 0.833104 0.281827 0.513837 0.028 Uiso 1 1 calc R U . . .
H6B H 0.821907 0.107515 0.385120 0.028 Uiso 1 1 calc R U . . .
C7 C 0.86447(6) 0.3890(2) 0.31485(16) 0.0238(3) Uani 1 1 d . . . . .
C13 C 0.78121(6) 0.6187(2) 0.33319(16) 0.0231(3) Uani 1 1 d . . . . .
H13A H 0.754140 0.679672 0.260484 0.028 Uiso 1 1 calc R U . . .
H13B H 0.781790 0.714508 0.419623 0.028 Uiso 1 1 calc R U . . .
C2 C 0.62131(7) 0.3310(3) 0.33773(17) 0.0276(3) Uani 1 1 d . . . . .
H2A H 0.629168 0.171797 0.344064 0.033 Uiso 1 1 calc R U . . .
H2B H 0.633768 0.383767 0.241530 0.033 Uiso 1 1 calc R U . . .
C8 C 0.91890(7) 0.3267(3) 0.26853(19) 0.0317(4) Uani 1 1 d . . . . .
H8 H 0.935204 0.191371 0.298846 0.038 Uiso 1 1 calc R U . . .
C11 C 0.87147(7) 0.7283(3) 0.18101(18) 0.0295(3) Uani 1 1 d . . . . .
H11 H 0.855508 0.864835 0.151779 0.035 Uiso 1 1 calc R U . . .
C3 C 0.64122(7) 0.6847(3) 0.4517(2) 0.0312(4) Uani 1 1 d . . . . .
H3A H 0.654502 0.750343 0.359771 0.037 Uiso 1 1 calc R U . . .
H3B H 0.661870 0.756741 0.532745 0.037 Uiso 1 1 calc R U . . .
C1 C 0.55786(7) 0.3749(3) 0.35850(19) 0.0336(4) Uani 1 1 d . . . . .
H1A H 0.535624 0.300566 0.281063 0.040 Uiso 1 1 calc R U . . .
H1B H 0.545494 0.313498 0.452513 0.040 Uiso 1 1 calc R U . . .
C10 C 0.92594(7) 0.6647(3) 0.1339(2) 0.0348(4) Uani 1 1 d . . . . .
H10 H 0.947232 0.758513 0.071936 0.042 Uiso 1 1 calc R U . . .
C4 C 0.57702(7) 0.7146(3) 0.4676(2) 0.0357(4) Uani 1 1 d . . . . .
H4A H 0.564823 0.656542 0.562715 0.043 Uiso 1 1 calc R U . . .
H4B H 0.567747 0.872949 0.464978 0.043 Uiso 1 1 calc R U . . .
C9 C 0.94928(7) 0.4663(3) 0.1767(2) 0.0372(4) Uani 1 1 d . . . . .
H9 H 0.986349 0.424604 0.143180 0.045 Uiso 1 1 calc R U . . .

loop_
_atom_site_aniso_label
_atom_site_aniso_U_11
_atom_site_aniso_U_22
_atom_site_aniso_U_33
_atom_site_aniso_U_23
_atom_site_aniso_U_13
_atom_site_aniso_U_12
S1 0.0251(2) 0.0154(2) 0.01597(19) 0.00006(11) -0.00120(13) -0.00295(12)
O3 0.0328(6) 0.0159(5) 0.0225(5) 0.0016(4) -0.0011(4) -0.0035(4)
O2 0.0375(6) 0.0210(5) 0.0175(5) -0.0024(4) -0.0033(4) -0.0042(4)
O1 0.0258(6) 0.0422(7) 0.0399(7) 0.0038(5) -0.0018(5) 0.0061(5)
N1 0.0226(6) 0.0179(6) 0.0246(6) -0.0017(5) -0.0004(5) -0.0018(5)
C5 0.0223(7) 0.0189(7) 0.0177(6) 0.0000(5) -0.0023(5) -0.0014(5)
C12 0.0220(7) 0.0232(7) 0.0227(7) 0.0002(6) -0.0028(5) -0.0027(6)
C6 0.0246(7) 0.0193(7) 0.0269(7) 0.0029(6) -0.0028(6) 0.0010(5)
C7 0.0221(7) 0.0227(7) 0.0264(7) -0.0008(6) -0.0051(6) -0.0032(6)
C13 0.0247(7) 0.0203(7) 0.0244(7) 0.0063(5) -0.0001(6) 0.0002(5)
C2 0.0272(8) 0.0315(8) 0.0242(7) -0.0044(6) -0.0023(6) -0.0021(6)
C8 0.0225(7) 0.0282(8) 0.0443(9) -0.0006(7) -0.0026(7) 0.0010(6)
C11 0.0300(8) 0.0256(8) 0.0330(8) 0.0053(6) 0.0014(6) -0.0035(6)
C3 0.0305(8) 0.0202(8) 0.0429(9) 0.0013(7) 0.0015(7) 0.0003(6)
C1 0.0269(8) 0.0405(10) 0.0334(9) -0.0038(7) -0.0016(7) -0.0016(7)
C10 0.0279(8) 0.0359(9) 0.0407(9) 0.0020(7) 0.0061(7) -0.0087(7)
C4 0.0323(8) 0.0287(9) 0.0462(10) -0.0014(7) 0.0030(7) 0.0031(7)
C9 0.0226(8) 0.0399(10) 0.0492(10) -0.0037(8) 0.0051(7) -0.0028(7)

loop_
_atom_type_symbol
_atom_type_description
_atom_type_scat_dispersion_real
_atom_type_scat_dispersion_imag
_atom_type_scat_source
C C 0.0181 0.0091 'International Tables Vol C Tables 4.2.6.8 and 6.1.1.4'
H H 0.0000 0.0000 'International Tables Vol C Tables 4.2.6.8 and 6.1.1.4'
N N 0.0311 0.0180 'International Tables Vol C Tables 4.2.6.8 and 6.1.1.4'
O O 0.0492 0.0322 'International Tables Vol C Tables 4.2.6.8 and 6.1.1.4'
S S 0.3331 0.5567 'International Tables Vol C Tables 4.2.6.8 and 6.1.1.4'

loop_
_exptl_crystal_face_index_h
_exptl_crystal_face_index_k
_exptl_crystal_face_index_l
_exptl_crystal_face_perp_dist
-2 -2 5 0.0803
4 3 3 0.0748
0 1 -6 0.0907
-4 -3 -4 0.0835
3 -2 5 0.0722
14 -1 -1 0.0283
-14 1 1 0.0172

loop_
_geom_angle_atom_site_label_1
_geom_angle_atom_site_label_2
_geom_angle_atom_site_label_3
_geom_angle
_geom_angle_site_symmetry_1
_geom_angle_site_symmetry_3
_geom_angle_publ_flag
O3 S1 O2 118.78(6) . . ?
O3 S1 N1 106.71(6) . . ?
O3 S1 C5 106.56(7) . . ?
O2 S1 N1 106.34(6) . . ?
O2 S1 C5 109.45(6) . . ?
N1 S1 C5 108.67(6) . . ?
C1 O1 C4 110.17(13) . . ?
C2 N1 S1 119.66(10) . . ?
C3 N1 S1 120.50(10) . . ?
C3 N1 C2 112.85(12) . . ?
S1 C5 H5 107.6 . . ?
C6 C5 S1 112.47(10) . . ?
C6 C5 H5 107.6 . . ?
C13 C5 S1 114.88(10) . . ?
C13 C5 H5 107.6 . . ?
C13 C5 C6 106.29(11) . . ?
C7 C12 C13 110.73(13) . . ?
C11 C12 C7 120.53(14) . . ?
C11 C12 C13 128.73(14) . . ?
C5 C6 H6A 111.6 . . ?
C5 C6 H6B 111.6 . . ?
H6A C6 H6B 109.4 . . ?
C7 C6 C5 101.05(11) . . ?
C7 C6 H6A 111.6 . . ?
C7 C6 H6B 111.6 . . ?
C12 C7 C6 110.89(13) . . ?
C8 C7 C12 120.40(14) . . ?
C8 C7 C6 128.70(14) . . ?
C5 C13 H13A 111.6 . . ?
C5 C13 H13B 111.6 . . ?
C12 C13 C5 101.10(12) . . ?
C12 C13 H13A 111.6 . . ?
C12 C13 H13B 111.6 . . ?
H13A C13 H13B 109.4 . . ?
N1 C2 H2A 110.2 . . ?
N1 C2 H2B 110.2 . . ?
N1 C2 C1 107.38(13) . . ?
H2A C2 H2B 108.5 . . ?
C1 C2 H2A 110.2 . . ?
C1 C2 H2B 110.2 . . ?
C7 C8 H8 120.5 . . ?
C7 C8 C9 118.91(16) . . ?
C9 C8 H8 120.5 . . ?
C12 C11 H11 120.5 . . ?
C12 C11 C10 118.93(15) . . ?
C10 C11 H11 120.5 . . ?
N1 C3 H3A 110.3 . . ?
N1 C3 H3B 110.3 . . ?
N1 C3 C4 107.16(13) . . ?
H3A C3 H3B 108.5 . . ?
C4 C3 H3A 110.3 . . ?
C4 C3 H3B 110.3 . . ?
O1 C1 C2 111.32(14) . . ?
O1 C1 H1A 109.4 . . ?
O1 C1 H1B 109.4 . . ?
C2 C1 H1A 109.4 . . ?
C2 C1 H1B 109.4 . . ?
H1A C1 H1B 108.0 . . ?
C11 C10 H10 119.7 . . ?
C9 C10 C11 120.60(15) . . ?
C9 C10 H10 119.7 . . ?
O1 C4 C3 111.71(14) . . ?
O1 C4 H4A 109.3 . . ?
O1 C4 H4B 109.3 . . ?
C3 C4 H4A 109.3 . . ?
C3 C4 H4B 109.3 . . ?
H4A C4 H4B 107.9 . . ?
C8 C9 H9 119.7 . . ?
C10 C9 C8 120.63(15) . . ?
C10 C9 H9 119.7 . . ?

loop_
_geom_bond_atom_site_label_1
_geom_bond_atom_site_label_2
_geom_bond_distance
_geom_bond_site_symmetry_2
_geom_bond_publ_flag
S1 O3 1.4367(10) . ?
S1 O2 1.4385(10) . ?
S1 N1 1.6315(12) . ?
S1 C5 1.7673(14) . ?
O1 C1 1.429(2) . ?
O1 C4 1.432(2) . ?
N1 C2 1.4684(19) . ?
N1 C3 1.4649(19) . ?
C5 H5 1.0000 . ?
C5 C6 1.5438(19) . ?
C5 C13 1.5408(19) . ?
C12 C7 1.395(2) . ?
C12 C13 1.512(2) . ?
C12 C11 1.388(2) . ?
C6 H6A 0.9900 . ?
C6 H6B 0.9900 . ?
C6 C7 1.508(2) . ?
C7 C8 1.388(2) . ?
C13 H13A 0.9900 . ?
C13 H13B 0.9900 . ?
C2 H2A 0.9900 . ?
C2 H2B 0.9900 . ?
C2 C1 1.509(2) . ?
C8 H8 0.9500 . ?
C8 C9 1.396(2) . ?
C11 H11 0.9500 . ?
C11 C10 1.394(2) . ?
C3 H3A 0.9900 . ?
C3 H3B 0.9900 . ?
C3 C4 1.508(2) . ?
C1 H1A 0.9900 . ?
C1 H1B 0.9900 . ?
C10 H10 0.9500 . ?
C10 C9 1.383(3) . ?
C4 H4A 0.9900 . ?
C4 H4B 0.9900 . ?
C9 H9 0.9500 . ?

loop_
_geom_torsion_atom_site_label_1
_geom_torsion_atom_site_label_2
_geom_torsion_atom_site_label_3
_geom_torsion_atom_site_label_4
_geom_torsion
_geom_torsion_site_symmetry_1
_geom_torsion_site_symmetry_2
_geom_torsion_site_symmetry_3
_geom_torsion_site_symmetry_4
_geom_torsion_publ_flag
S1 N1 C2 C1 150.95(11) . . . . ?
S1 N1 C3 C4 -151.48(12) . . . . ?
S1 C5 C6 C7 -156.71(10) . . . . ?
S1 C5 C13 C12 155.19(10) . . . . ?
O3 S1 N1 C2 -46.21(12) . . . . ?
O3 S1 N1 C3 165.13(12) . . . . ?
O3 S1 C5 C6 -57.16(11) . . . . ?
O3 S1 C5 C13 -178.92(10) . . . . ?
O2 S1 N1 C2 -173.93(11) . . . . ?
O2 S1 N1 C3 37.40(13) . . . . ?
O2 S1 C5 C6 72.46(11) . . . . ?
O2 S1 C5 C13 -49.31(12) . . . . ?
N1 S1 C5 C6 -171.81(10) . . . . ?
N1 S1 C5 C13 66.42(11) . . . . ?
N1 C2 C1 O1 57.72(17) . . . . ?
N1 C3 C4 O1 -57.56(18) . . . . ?
C5 S1 N1 C2 68.34(12) . . . . ?
C5 S1 N1 C3 -80.32(13) . . . . ?
C5 C6 C7 C12 18.85(15) . . . . ?
C5 C6 C7 C8 -160.21(16) . . . . ?
C12 C7 C8 C9 -0.7(2) . . . . ?
C12 C11 C10 C9 -0.2(3) . . . . ?
C6 C5 C13 C12 30.13(14) . . . . ?
C6 C7 C8 C9 178.32(15) . . . . ?
C7 C12 C13 C5 -18.76(15) . . . . ?
C7 C12 C11 C10 0.3(2) . . . . ?
C7 C8 C9 C10 0.8(3) . . . . ?
C13 C5 C6 C7 -30.18(14) . . . . ?
C13 C12 C7 C6 -0.08(17) . . . . ?
C13 C12 C7 C8 179.06(14) . . . . ?
C13 C12 C11 C10 -178.46(16) . . . . ?
C2 N1 C3 C4 57.89(17) . . . . ?
C11 C12 C7 C6 -179.08(13) . . . . ?
C11 C12 C7 C8 0.1(2) . . . . ?
C11 C12 C13 C5 160.14(15) . . . . ?
C11 C10 C9 C8 -0.4(3) . . . . ?
C3 N1 C2 C1 -58.14(17) . . . . ?
C1 O1 C4 C3 59.79(18) . . . . ?
C4 O1 C1 C2 -59.68(18) . . . . ?

loop_
_exptl_oxdiff_crystal_face_indexfrac_h
_exptl_oxdiff_crystal_face_indexfrac_k
_exptl_oxdiff_crystal_face_indexfrac_l
_exptl_oxdiff_crystal_face_x
_exptl_oxdiff_crystal_face_y
_exptl_oxdiff_crystal_face_z
-2.3801 -2.4334 4.6413 -0.0453 -0.1956 0.9796
4.3292 3.3339 2.7318 0.2337 0.9723 -0.0089
0.3887 0.8943 -5.8421 -0.0615 -0.2485 -0.9667
-3.7650 -2.7343 -4.0645 -0.2262 -0.9387 -0.2602
2.7005 -2.0791 4.9851 0.2850 -0.0703 0.9560
14.4201 -0.9285 -1.0316 0.9626 -0.2312 -0.1410
-14.3271 0.7567 1.4759 -0.9473 0.2273 0.2256
